data_7231396
loop_
_publ_author_name
'Luo, Yu-Hui'
'Yi, Li-Qiang'
'Lu, Jia-Ni'
'Dong, Long-Zhang'
'Lan, Ya-Qian'

_publ_section_title
;
 A stable polyoxometalate-based porous coordination polymer with high
 proton conductivity
;
_journal_issue 39
_journal_name_full CrystEngComm
_journal_page_first 6077
_journal_paper_doi 10.1039/C8CE00693H
_journal_volume 20
_journal_year 2018
_chemical_formula_sum 'C20 H52 Cu4 N12 O60 Si W12'
_chemical_formula_weight 3909.18
_space_group_crystal_system monoclinic
_space_group_IT_number 14
_space_group_name_Hall '-P 2ybc'
_space_group_name_H-M_alt 'P 1 21/c 1'
_symmetry_space_group_name_Hall '-P 2ybc'
_symmetry_space_group_name_H-M 'P 1 21/c 1'
_atom_sites_solution_hydrogens geom
_audit_block_doi 10.5517/ccdc.csd.cc1z5y7b
_audit_creation_method SHELXL-2014/7
_audit_update_record
;
2018-06-25 deposited with the CCDC.
2018-08-14 downloaded from the CCDC.
;
_cell_angle_alpha 90
_cell_angle_beta 104.296(6)
_cell_angle_gamma 90
_cell_formula_units_Z 2
_cell_length_a 13.407(6)
_cell_length_b 20.998(9)
_cell_length_c 13.171(6)
_cell_measurement_reflns_used 7682
_cell_measurement_temperature 296(2)
_cell_measurement_theta_max 27.884
_cell_measurement_theta_min 2.156
_cell_volume 3593(3)
_computing_structure_refinement 'SHELXL-2014/7 (Sheldrick, 2014)'
_diffrn_ambient_temperature 296(2)
_diffrn_measured_fraction_theta_full 0.999
_diffrn_measured_fraction_theta_max 0.999
_diffrn_measurement_device_type w/scan
_diffrn_radiation_type MoK\a
_diffrn_radiation_wavelength 0.71073
_diffrn_reflns_av_unetI/netI 0.0873
_diffrn_reflns_Laue_measured_fraction_full 0.999
_diffrn_reflns_Laue_measured_fraction_max 0.999
_diffrn_reflns_number 6333
_diffrn_reflns_point_group_measured_fraction_full 0.999
_diffrn_reflns_point_group_measured_fraction_max 0.999
_diffrn_reflns_theta_full 25.014
_diffrn_reflns_theta_max 25.014
_diffrn_reflns_theta_min 1.843
_exptl_absorpt_coefficient_mu 20.410
_exptl_absorpt_correction_T_max 0.294
_exptl_absorpt_correction_T_min 0.154
_exptl_absorpt_correction_type multi-scan
_exptl_absorpt_process_details SADABS
_exptl_crystal_colour blue
_exptl_crystal_density_diffrn 3.613
_exptl_crystal_description block
_exptl_crystal_F_000 3508
_exptl_crystal_size_max 0.1
_exptl_crystal_size_mid 0.08
_exptl_crystal_size_min 0.06
_refine_diff_density_max 3.072
_refine_diff_density_min -2.550
_refine_diff_density_rms 0.512
_refine_ls_extinction_method none
_refine_ls_goodness_of_fit_ref 1.035
_refine_ls_hydrogen_treatment constr
_refine_ls_matrix_type full
_refine_ls_number_parameters 493
_refine_ls_number_reflns 6333
_refine_ls_number_restraints 150
_refine_ls_restrained_S_all 1.030
_refine_ls_R_factor_all 0.1333
_refine_ls_R_factor_gt 0.0802
_refine_ls_shift/su_max 0.000
_refine_ls_shift/su_mean 0.000
_refine_ls_structure_factor_coef Fsqd
_refine_ls_weighting_details 'w=1/[\s^2^(Fo^2^)+(0.0625P)^2^+451.3654P] where P=(Fo^2^+2Fc^2^)/3'
_refine_ls_weighting_scheme calc
_refine_ls_wR_factor_gt 0.1763
_refine_ls_wR_factor_ref 0.1984
_reflns_Friedel_coverage 0.000
_reflns_number_gt 4249
_reflns_number_total 6333
_reflns_threshold_expression 'I > 2\s(I)'
_cod_data_source_file c8ce00693h2.cif
_cod_data_source_block mo_lan_0ma
_cod_depositor_comments 'Adding full bibliography for 7231396.cif.'
_cod_database_code 7231396
_shelx_shelxl_version_number 2014/7
_shelx_space_group_comment
;
The symmetry employed for this shelxl refinement is uniquely defined
by the following loop, which should always be used as a source of
symmetry information in preference to the above space-group names.
They are only intended as comments.
;

loop_
_space_group_symop_operation_xyz
'x, y, z'
'-x, y+1/2, -z+1/2'
'-x, -y, -z'
'x, -y-1/2, z-1/2'

loop_
_atom_site_label
_atom_site_type_symbol
_atom_site_fract_x
_atom_site_fract_y
_atom_site_fract_z
_atom_site_U_iso_or_equiv
_atom_site_adp_type
_atom_site_occupancy
_atom_site_site_symmetry_order
_atom_site_calc_flag
_atom_site_refinement_flags_posn
_atom_site_refinement_flags_adp
_atom_site_refinement_flags_occupancy
_atom_site_disorder_assembly
_atom_site_disorder_group
W1 W 0.36894(10) 0.37005(6) 0.35863(9) 0.0290(3) Uani 1 1 d . . . . .
W2 W 0.50197(10) 0.47739(6) 0.23470(9) 0.0319(3) Uani 1 1 d . . . . .
W3 W 0.36849(10) 0.39153(6) 0.62266(10) 0.0316(3) Uani 1 1 d . . . . .
W4 W 0.36039(11) 0.60385(6) 0.30538(10) 0.0387(4) Uani 1 1 d . . . . .
W5 W 0.22941(10) 0.49652(7) 0.43022(10) 0.0363(3) Uani 1 1 d . . . . .
W6 W 0.63956(11) 0.37243(6) 0.43038(10) 0.0369(4) Uani 1 1 d . . . . .
Si1 Si 0.5000 0.5000 0.5000 0.0136(19) Uani 1 2 d S U P . .
Cu1 Cu 0.0096(3) 0.2670(2) 0.7811(3) 0.0375(9) Uani 1 1 d . . . . .
Cu2 Cu 0.0087(3) 0.2719(3) 1.0322(3) 0.0589(14) Uani 1 1 d . . . . .
C1 C 0.231(2) 0.3001(14) 0.885(2) 0.027(6) Uani 1 1 d . . . . .
H1 H 0.2538 0.3052 0.8243 0.032 Uiso 1 1 calc R U . . .
C2 C 0.234(2) 0.2917(18) 1.046(2) 0.046(9) Uani 1 1 d . . . . .
H2 H 0.2543 0.2882 1.1190 0.055 Uiso 1 1 calc R U . . .
C3 C 0.455(2) 0.2871(13) 1.111(2) 0.031(7) Uani 1 1 d . . . . .
H3 H 0.4166 0.2751 1.1574 0.037 Uiso 1 1 calc R U . . .
C4 C 0.562(2) 0.2830(14) 1.140(2) 0.032(7) Uani 1 1 d . U . . .
H4 H 0.5966 0.2659 1.2043 0.039 Uiso 1 1 calc R U . . .
C5 C 0.614(2) 0.3049(13) 1.071(2) 0.024(6) Uani 1 1 d . U . . .
C6 C 0.566(2) 0.328(2) 0.974(3) 0.057(12) Uani 1 1 d . . . . .
H6 H 0.6045 0.3409 0.9280 0.069 Uiso 1 1 calc R U . . .
C7 C 0.461(3) 0.3317(19) 0.947(3) 0.052(10) Uani 1 1 d . . . . .
H7 H 0.4274 0.3496 0.8828 0.062 Uiso 1 1 calc R U . . .
C8 C 0.788(2) 0.2761(14) 1.189(2) 0.032(7) Uani 1 1 d . . . . .
H8 H 0.7679 0.2716 1.2511 0.038 Uiso 1 1 calc R U . . .
C9 C 0.791(2) 0.2976(15) 1.028(2) 0.035(7) Uani 1 1 d . U . . .
H9 H 0.7727 0.3103 0.9578 0.041 Uiso 1 1 calc R U . . .
C10 C 0.408(2) 0.3091(13) 1.013(2) 0.029(7) Uani 1 1 d . U . . .
N1 N 0.137(2) 0.2898(13) 0.885(2) 0.038(6) Uani 1 1 d . U . . .
N2 N 0.1380(19) 0.2859(16) 0.9887(19) 0.048(8) Uani 1 1 d . . . . .
N3 N 0.2974(17) 0.3029(11) 0.9857(18) 0.026(5) Uani 1 1 d . U . . .
N4 N 0.879(2) 0.2789(15) 1.0792(19) 0.042(7) Uani 1 1 d . . . . .
N5 N 0.8773(17) 0.2652(13) 1.1779(18) 0.031(6) Uani 1 1 d . . . . .
N6 N 0.7261(19) 0.2955(12) 1.0957(18) 0.032(6) Uani 1 1 d . . . . .
O1 O 0.408(3) 0.4574(18) 0.483(3) 0.029(9) Uani 0.5 1 d . U P A -1
O2 O 0.506(3) 0.5532(17) 0.588(3) 0.033(10) Uani 0.5 1 d . . P A -1
O3 O 0.608(3) 0.4542(18) 0.534(3) 0.025(9) Uani 0.5 1 d . . P A -1
O4 O 0.503(3) 0.5358(16) 0.392(3) 0.020(8) Uani 0.5 1 d . U P A -1
O5 O 0.497(2) 0.6373(13) 0.329(2) 0.068(7) Uani 1 1 d . U . . .
O6 O 0.398(2) 0.5417(13) 0.223(2) 0.070(8) Uani 1 1 d . U . . .
O7 O 0.260(2) 0.5475(14) 0.327(2) 0.078(8) Uani 1 1 d . U . . .
O8 O 0.2981(18) 0.6531(10) 0.2142(16) 0.042(5) Uani 1 1 d . . . . .
O9 O 0.259(2) 0.4272(12) 0.351(2) 0.063(7) Uani 1 1 d . U . . .
O10 O 0.253(2) 0.5673(15) 0.520(2) 0.082(9) Uani 1 1 d . U . . .
O11 O 0.257(2) 0.4421(13) 0.5497(18) 0.069(9) Uani 1 1 d . . . . .
O12 O 0.102(2) 0.4944(14) 0.398(2) 0.069(8) Uani 1 1 d . . . . .
O13 O 0.364(2) 0.3494(13) 0.497(2) 0.065(7) Uani 1 1 d . U . . .
O14 O 0.3074(19) 0.3391(11) 0.6835(19) 0.053(6) Uani 1 1 d . U . . .
O15 O 0.3964(18) 0.4567(13) 0.722(3) 0.084(10) Uani 1 1 d . . . . .
O16 O 0.311(2) 0.3078(11) 0.2916(18) 0.056(7) Uani 1 1 d . . . . .
O17 O 0.5035(19) 0.3395(13) 0.396(2) 0.060(7) Uani 1 1 d . U . . .
O18 O 0.4029(19) 0.4155(12) 0.251(2) 0.057(7) Uani 1 1 d . U . . .
O19 O 0.649(2) 0.3525(15) 0.570(2) 0.079(9) Uani 1 1 d . U . . .
O20 O 0.705(2) 0.3126(10) 0.395(2) 0.055(7) Uani 1 1 d . . . . .
O21 O 0.6036(19) 0.4185(13) 0.302(2) 0.070(9) Uani 1 1 d . . . . .
O22 O 0.505(2) 0.4667(14) 0.1127(19) 0.061(7) Uani 1 1 d . . . . .
O23 O -0.0641(17) 0.2772(11) 0.8864(17) 0.046(6) Uani 1 1 d . U . . .
O24 O 0.078(2) 0.2599(17) 0.6695(19) 0.083(11) Uani 1 1 d . . . . .
O1W O 0.049(4) 0.153(3) 0.826(5) 0.071(13) Uani 0.5 1 d . U P . .
O2W O -0.014(5) 0.379(3) 0.731(5) 0.078(17) Uani 0.5 1 d . U P . .
O3W O -0.027(5) 0.145(3) 0.998(5) 0.082(13) Uani 0.5 1 d . U P . .
O4W O 0.031(5) 0.389(3) 1.091(6) 0.10(2) Uani 0.5 1 d . U P . .
O5W O 0.195(4) 0.462(3) 0.094(4) 0.163(19) Uani 1 1 d . . . . .
O6W O 0.298(4) 0.464(4) 0.939(5) 0.10(2) Uani 0.5 1 d . . P . .

loop_
_atom_site_aniso_label
_atom_site_aniso_U_11
_atom_site_aniso_U_22
_atom_site_aniso_U_33
_atom_site_aniso_U_23
_atom_site_aniso_U_13
_atom_site_aniso_U_12
W1 0.0399(7) 0.0253(6) 0.0222(6) -0.0034(5) 0.0084(6) -0.0057(5)
W2 0.0415(8) 0.0389(7) 0.0173(6) -0.0026(5) 0.0109(6) 0.0065(6)
W3 0.0382(7) 0.0261(6) 0.0340(7) 0.0057(5) 0.0158(6) -0.0034(5)
W4 0.0581(9) 0.0265(7) 0.0247(7) 0.0077(6) -0.0024(6) 0.0014(6)
W5 0.0313(7) 0.0485(8) 0.0295(7) 0.0030(6) 0.0080(6) -0.0072(6)
W6 0.0619(9) 0.0265(7) 0.0301(7) 0.0008(6) 0.0261(7) 0.0091(6)
Si1 0.022(5) 0.014(4) 0.003(4) 0.002(4) 0.000(4) 0.001(4)
Cu1 0.023(2) 0.068(3) 0.0224(18) -0.0064(19) 0.0089(16) -0.0077(19)
Cu2 0.016(2) 0.138(5) 0.024(2) 0.008(3) 0.0073(17) 0.012(2)
C1 0.032(17) 0.041(17) 0.007(12) 0.003(12) 0.003(12) 0.005(13)
C2 0.020(17) 0.09(3) 0.025(17) 0.008(18) 0.000(14) 0.012(16)
C3 0.040(18) 0.023(15) 0.045(18) 0.004(14) 0.039(16) 0.005(13)
C4 0.030(10) 0.038(10) 0.031(10) 0.004(8) 0.012(8) 0.006(8)
C5 0.017(9) 0.034(10) 0.026(10) 0.009(8) 0.013(8) 0.002(8)
C6 0.023(17) 0.11(3) 0.04(2) 0.05(2) 0.011(16) 0.007(18)
C7 0.04(2) 0.09(3) 0.033(19) 0.022(19) 0.017(16) 0.013(19)
C8 0.039(19) 0.047(19) 0.009(13) 0.000(13) 0.008(13) 0.011(15)
C9 0.031(10) 0.041(11) 0.034(10) -0.002(8) 0.012(8) -0.007(8)
C10 0.030(10) 0.029(10) 0.032(10) -0.008(8) 0.013(8) 0.006(8)
N1 0.031(9) 0.049(10) 0.038(10) -0.002(8) 0.015(8) 0.001(8)
N2 0.016(13) 0.11(3) 0.020(13) 0.006(15) 0.001(11) 0.007(14)
N3 0.020(8) 0.034(9) 0.027(9) 0.007(7) 0.011(7) 0.003(7)
N4 0.029(15) 0.08(2) 0.020(13) -0.002(14) 0.019(12) -0.003(14)
N5 0.012(12) 0.056(16) 0.026(13) 0.007(12) 0.006(11) 0.009(11)
N6 0.032(14) 0.044(15) 0.022(13) 0.006(11) 0.011(11) 0.004(11)
O1 0.030(12) 0.028(12) 0.028(12) -0.005(9) 0.010(9) 0.003(9)
O2 0.05(3) 0.02(2) 0.02(2) 0.004(17) 0.00(2) -0.003(18)
O3 0.019(19) 0.04(2) 0.018(19) -0.005(17) 0.004(16) 0.009(16)
O4 0.021(11) 0.020(11) 0.022(11) 0.002(9) 0.009(9) 0.009(8)
O5 0.055(10) 0.061(10) 0.076(11) -0.021(9) -0.005(8) 0.003(8)
O6 0.058(10) 0.061(11) 0.085(11) -0.017(9) 0.009(9) 0.012(8)
O7 0.094(12) 0.076(12) 0.071(11) -0.003(9) 0.032(9) -0.023(9)
O8 0.060(15) 0.037(12) 0.029(12) -0.001(10) 0.009(11) -0.007(11)
O9 0.071(11) 0.062(10) 0.059(10) 0.011(8) 0.020(8) 0.023(8)
O10 0.095(12) 0.078(12) 0.073(12) -0.002(9) 0.020(9) -0.020(9)
O11 0.11(2) 0.083(19) 0.031(13) 0.017(13) 0.042(15) 0.055(17)
O12 0.08(2) 0.10(2) 0.046(15) 0.006(15) 0.036(15) 0.007(16)
O13 0.064(10) 0.072(11) 0.061(10) 0.003(8) 0.018(8) 0.028(8)
O14 0.078(14) 0.042(11) 0.055(12) 0.013(10) 0.043(11) -0.022(10)
O15 0.026(13) 0.056(17) 0.16(3) -0.021(19) 0.004(17) -0.009(12)
O16 0.084(19) 0.034(13) 0.040(14) 0.005(11) -0.001(13) -0.015(12)
O17 0.055(10) 0.067(10) 0.058(10) 0.023(8) 0.014(8) 0.003(8)
O18 0.054(10) 0.060(10) 0.061(10) 0.024(8) 0.021(8) -0.001(8)
O19 0.091(12) 0.081(12) 0.070(12) 0.001(9) 0.029(9) -0.013(9)
O20 0.072(18) 0.028(12) 0.075(18) -0.005(12) 0.040(15) 0.007(12)
O21 0.044(15) 0.082(19) 0.09(2) 0.048(17) 0.040(15) 0.021(14)
O22 0.056(16) 0.09(2) 0.043(15) 0.005(14) 0.029(13) 0.003(15)
O23 0.034(9) 0.063(10) 0.040(9) -0.002(8) 0.011(7) 0.000(8)
O24 0.036(16) 0.18(3) 0.033(14) -0.040(18) 0.002(12) 0.002(17)
O1W 0.080(18) 0.059(17) 0.074(18) 0.002(14) 0.019(15) 0.012(14)
O2W 0.08(2) 0.06(2) 0.09(2) 0.015(17) 0.007(18) 0.010(17)
O3W 0.091(19) 0.073(18) 0.080(19) 0.000(15) 0.017(15) 0.001(15)
O4W 0.09(3) 0.10(3) 0.12(3) 0.001(19) 0.039(19) -0.008(18)
O5W 0.14(4) 0.19(5) 0.15(4) 0.01(4) 0.01(3) -0.04(4)
O6W 0.03(3) 0.20(8) 0.07(4) 0.00(5) 0.00(3) -0.01(4)

loop_
_atom_type_symbol
_atom_type_description
_atom_type_scat_dispersion_real
_atom_type_scat_dispersion_imag
_atom_type_scat_source
C C 0.0033 0.0016 'International Tables Vol C Tables 4.2.6.8 and 6.1.1.4'
H H 0.0000 0.0000 'International Tables Vol C Tables 4.2.6.8 and 6.1.1.4'
Cu Cu 0.3201 1.2651 'International Tables Vol C Tables 4.2.6.8 and 6.1.1.4'
N N 0.0061 0.0033 'International Tables Vol C Tables 4.2.6.8 and 6.1.1.4'
O O 0.0106 0.0060 'International Tables Vol C Tables 4.2.6.8 and 6.1.1.4'
Si Si 0.0817 0.0704 'International Tables Vol C Tables 4.2.6.8 and 6.1.1.4'
W W -0.8490 6.8722 'International Tables Vol C Tables 4.2.6.8 and 6.1.1.4'

loop_
_geom_angle_atom_site_label_1
_geom_angle_atom_site_label_2
_geom_angle_atom_site_label_3
_geom_angle
_geom_angle_site_symmetry_1
_geom_angle_site_symmetry_3
O16 W1 O18 99.9(12) . .
O16 W1 O17 99.8(13) . .
O18 W1 O17 88.7(11) . .
O16 W1 O9 102.2(13) . .
O18 W1 O9 88.1(11) . .
O17 W1 O9 158.0(12) . .
O16 W1 O13 102.0(12) . .
O18 W1 O13 158.0(12) . .
O17 W1 O13 85.8(11) . .
O9 W1 O13 89.1(11) . .
O16 W1 O1 161.4(13) . .
O18 W1 O1 94.1(12) . .
O17 W1 O1 92.5(12) . .
O9 W1 O1 66.0(12) . .
O13 W1 O1 64.9(13) . .
O22 W2 O21 100.7(13) . .
O22 W2 O18 101.9(13) . .
O21 W2 O18 86.6(11) . .
O22 W2 O6 102.1(13) . .
O21 W2 O6 157.2(13) . .
O18 W2 O6 88.6(12) . .
O22 W2 O15 101.8(15) . 3_666
O21 W2 O15 87.5(12) . 3_666
O18 W2 O15 156.3(14) . 3_666
O6 W2 O15 88.0(11) . 3_666
O22 W2 O4 157.2(12) . .
O21 W2 O4 94.4(12) . .
O18 W2 O4 95.9(12) . .
O6 W2 O4 63.9(12) . .
O15 W2 O4 61.7(13) 3_666 .
O14 W3 O5 99.7(13) . 3_666
O14 W3 O15 100.5(13) . .
O5 W3 O15 89.3(11) 3_666 .
O14 W3 O13 101.5(12) . .
O5 W3 O13 88.2(11) 3_666 .
O15 W3 O13 158.0(14) . .
O14 W3 O11 101.1(13) . .
O5 W3 O11 159.2(13) 3_666 .
O15 W3 O11 86.6(12) . .
O13 W3 O11 88.0(10) . .
O14 W3 O1 160.2(13) . .
O5 W3 O1 93.9(13) 3_666 .
O15 W3 O1 93.9(14) . .
O13 W3 O1 64.5(12) . .
O11 W3 O1 66.1(12) . .
O8 W4 O6 100.2(12) . .
O8 W4 O7 104.8(13) . .
O6 W4 O7 87.5(13) . .
O8 W4 O19 101.2(12) . 3_666
O6 W4 O19 158.5(13) . 3_666
O7 W4 O19 88.0(13) . 3_666
O8 W4 O5 100.3(12) . .
O6 W4 O5 88.0(12) . .
O7 W4 O5 154.8(13) . .
O19 W4 O5 87.2(12) 3_666 .
O8 W4 O4 155.3(11) . .
O6 W4 O4 64.2(12) . .
O7 W4 O4 93.9(13) . .
O19 W4 O4 95.2(12) 3_666 .
O5 W4 O4 62.0(12) . .
O12 W5 O7 103.4(13) . .
O12 W5 O10 100.6(14) . .
O7 W5 O10 88.3(13) . .
O12 W5 O9 100.5(13) . .
O7 W5 O9 85.8(12) . .
O10 W5 O9 158.8(13) . .
O12 W5 O11 99.9(13) . .
O7 W5 O11 156.7(14) . .
O10 W5 O11 89.2(13) . .
O9 W5 O11 88.3(11) . .
O12 W5 O1 158.9(14) . .
O7 W5 O1 91.3(14) . .
O10 W5 O1 94.8(13) . .
O9 W5 O1 65.1(12) . .
O11 W5 O1 65.8(12) . .
O20 W6 O19 101.0(13) . .
O20 W6 O17 101.5(12) . .
O19 W6 O17 88.8(12) . .
O20 W6 O21 100.1(12) . .
O19 W6 O21 158.9(13) . .
O17 W6 O21 87.6(11) . .
O20 W6 O10 101.2(13) . 3_666
O19 W6 O10 87.0(13) . 3_666
O17 W6 O10 157.3(13) . 3_666
O21 W6 O10 88.3(13) . 3_666
O20 W6 O3 156.6(13) . .
O19 W6 O3 63.8(13) . .
O17 W6 O3 96.0(12) . .
O21 W6 O3 95.9(13) . .
O10 W6 O3 62.2(13) 3_666 .
O1 Si1 O2 115(2) . .
O1 Si1 O4 110.2(19) . .
O2 Si1 O4 107.6(18) . .
O1 Si1 O3 108.5(19) . .
O2 Si1 O3 108.4(19) . .
O4 Si1 O3 106.9(17) . .
O23 Cu1 O24 176.7(12) . .
O23 Cu1 N1 89.0(10) . .
O24 Cu1 N1 93.1(11) . .
O23 Cu1 N5 90.0(9) . 4_465
O24 Cu1 N5 88.1(10) . 4_465
N1 Cu1 N5 174.7(11) . 4_465
O23 Cu1 O2W 91.9(17) . .
O24 Cu1 O2W 85.5(19) . .
N1 Cu1 O2W 89.4(17) . .
N5 Cu1 O2W 95.9(16) 4_465 .
O23 Cu1 O1W 93.1(15) . .
O24 Cu1 O1W 89.5(17) . .
N1 Cu1 O1W 88.4(16) . .
N5 Cu1 O1W 86.4(16) 4_465 .
O2W Cu1 O1W 174(2) . .
O23 Cu2 O24 163.1(14) . 4_566
O23 Cu2 N2 88.1(10) . .
O24 Cu2 N2 93.9(11) 4_566 .
O23 Cu2 N4 92.3(10) . 1_455
O24 Cu2 N4 89.4(11) 4_566 1_455
N2 Cu2 N4 167.1(14) . 1_455
O23 Cu2 O4W 103.8(19) . .
O24 Cu2 O4W 93(2) 4_566 .
N2 Cu2 O4W 84.4(18) . .
N4 Cu2 O4W 83.0(17) 1_455 .
O23 Cu2 O3W 82.3(15) . .
O24 Cu2 O3W 81.0(17) 4_566 .
N2 Cu2 O3W 103.1(17) . .
N4 Cu2 O3W 89.7(16) 1_455 .
O4W Cu2 O3W 171(2) . .
N1 C1 N3 114(2) . .
N1 C1 H1 123.2 . .
N3 C1 H1 123.2 . .
N3 C2 N2 110(3) . .
N3 C2 H2 124.9 . .
N2 C2 H2 124.9 . .
C10 C3 C4 119(3) . .
C10 C3 H3 120.5 . .
C4 C3 H3 120.5 . .
C5 C4 C3 117(3) . .
C5 C4 H4 121.3 . .
C3 C4 H4 121.3 . .
C4 C5 C6 123(3) . .
C4 C5 N6 118(2) . .
C6 C5 N6 118(2) . .
C7 C6 C5 119(3) . .
C7 C6 H6 120.4 . .
C5 C6 H6 120.4 . .
C10 C7 C6 119(3) . .
C10 C7 H7 120.5 . .
C6 C7 H7 120.5 . .
N5 C8 N6 110(2) . .
N5 C8 H8 125.2 . .
N6 C8 H8 125.2 . .
N4 C9 N6 107(3) . .
N4 C9 H9 126.5 . .
N6 C9 H9 126.5 . .
C7 C10 C3 122(3) . .
C7 C10 N3 123(3) . .
C3 C10 N3 114(2) . .
C1 N1 N2 104(2) . .
C1 N1 Cu1 137(2) . .
N2 N1 Cu1 118.2(19) . .
C2 N2 N1 109(2) . .
C2 N2 Cu2 130(2) . .
N1 N2 Cu2 120.6(19) . .
C2 N3 C1 102(2) . .
C2 N3 C10 130(2) . .
C1 N3 C10 128(2) . .
C9 N4 N5 110(2) . .
C9 N4 Cu2 129(2) . 1_655
N5 N4 Cu2 121(2) . 1_655
C8 N5 N4 109(2) . .
C8 N5 Cu1 132(2) . 4_666
N4 N5 Cu1 119.3(18) . 4_666
C8 N6 C9 105(2) . .
C8 N6 C5 127(2) . .
C9 N6 C5 128(2) . .
Si1 O1 W1 126(2) . .
Si1 O1 W3 123(2) . .
W1 O1 W3 91.6(13) . .
Si1 O1 W5 123(2) . .
W1 O1 W5 91.5(13) . .
W3 O1 W5 91.3(12) . .
Si1 O3 W6 122.3(18) . .
Si1 O4 W2 121.6(18) . .
Si1 O4 W4 120.0(17) . .
W2 O4 W4 93.4(12) . .
W3 O5 W4 138.1(16) 3_666 .
W4 O6 W2 138.4(16) . .
W5 O7 W4 141.2(18) . .
W1 O9 W5 136.7(16) . .
W5 O10 W6 137.5(18) . 3_666
W3 O11 W5 136.5(14) . .
W3 O13 W1 138.3(16) . .
W3 O15 W2 137.7(18) . 3_666
W1 O17 W6 138.5(15) . .
W1 O18 W2 138.4(15) . .
W6 O19 W4 137.6(18) . 3_666
W2 O21 W6 138.3(14) . .
Cu1 O23 Cu2 119.5(11) . .
Cu1 O24 Cu2 122.0(14) . 4_565

loop_
_geom_bond_atom_site_label_1
_geom_bond_atom_site_label_2
_geom_bond_distance
_geom_bond_site_symmetry_2
W1 O16 1.66(2) .
W1 O18 1.85(2) .
W1 O17 1.86(3) .
W1 O9 1.89(2) .
W1 O13 1.89(3) .
W1 O1 2.43(4) .
W2 O22 1.63(2) .
W2 O21 1.89(2) .
W2 O18 1.91(2) .
W2 O6 1.92(3) .
W2 O15 1.93(2) 3_666
W2 O4 2.41(3) .
W3 O14 1.688(19) .
W3 O5 1.86(3) 3_666
W3 O15 1.87(3) .
W3 O13 1.87(3) .
W3 O11 1.89(2) .
W3 O1 2.46(4) .
W4 O8 1.65(2) .
W4 O6 1.85(3) .
W4 O7 1.87(3) .
W4 O19 1.91(3) 3_666
W4 O5 1.91(3) .
W4 O4 2.43(3) .
W5 O12 1.66(3) .
W5 O7 1.85(3) .
W5 O10 1.88(3) .
W5 O9 1.89(3) .
W5 O11 1.90(2) .
W5 O1 2.47(4) .
W6 O20 1.66(2) .
W6 O19 1.86(3) .
W6 O17 1.90(3) .
W6 O21 1.90(3) .
W6 O10 1.91(3) 3_666
W6 O3 2.30(3) .
Si1 O1 1.49(4) .
Si1 O2 1.59(4) .
Si1 O4 1.62(3) .
Si1 O3 1.70(3) .
Cu1 O23 1.90(2) .
Cu1 O24 1.92(2) .
Cu1 N1 1.97(3) .
Cu1 N5 2.06(2) 4_465
Cu1 O2W 2.44(5) .
Cu1 O1W 2.49(5) .
Cu2 O23 1.93(2) .
Cu2 O24 1.94(2) 4_566
Cu2 N2 1.98(3) .
Cu2 N4 1.99(2) 1_455
Cu2 O4W 2.57(7) .
Cu2 O3W 2.73(6) .
C1 N1 1.28(4) .
C1 N3 1.40(3) .
C1 H1 0.9300 .
C2 N3 1.32(4) .
C2 N2 1.33(4) .
C2 H2 0.9300 .
C3 C10 1.37(4) .
C3 C4 1.39(4) .
C3 H3 0.9300 .
C4 C5 1.35(4) .
C4 H4 0.9300 .
C5 C6 1.37(4) .
C5 N6 1.47(3) .
C6 C7 1.36(4) .
C6 H6 0.9300 .
C7 C10 1.35(4) .
C7 H7 0.9300 .
C8 N5 1.26(4) .
C8 N6 1.37(4) .
C8 H8 0.9300 .
C9 N4 1.28(4) .
C9 N6 1.39(4) .
C9 H9 0.9300 .
C10 N3 1.44(4) .
N1 N2 1.36(3) .
N4 N5 1.34(3) .
N4 Cu2 1.99(2) 1_655
N5 Cu1 2.06(2) 4_666
O5 W3 1.86(3) 3_666
O10 W6 1.91(3) 3_666
O15 W2 1.93(2) 3_666
O19 W4 1.91(3) 3_666
O24 Cu2 1.94(2) 4_565

loop_
_geom_torsion_atom_site_label_1
_geom_torsion_atom_site_label_2
_geom_torsion_atom_site_label_3
_geom_torsion_atom_site_label_4
_geom_torsion
_geom_torsion_site_symmetry_1
_geom_torsion_site_symmetry_4
C10 C3 C4 C5 4(4) . .
C3 C4 C5 C6 -3(5) . .
C3 C4 C5 N6 -174(3) . .
C4 C5 C6 C7 3(6) . .
N6 C5 C6 C7 174(3) . .
C5 C6 C7 C10 -4(6) . .
C6 C7 C10 C3 5(6) . .
C6 C7 C10 N3 -171(3) . .
C4 C3 C10 C7 -5(5) . .
C4 C3 C10 N3 172(2) . .
N3 C1 N1 N2 1(3) . .
N3 C1 N1 Cu1 -168(2) . .
N3 C2 N2 N1 4(4) . .
N3 C2 N2 Cu2 -178(2) . .
C1 N1 N2 C2 -2(4) . .
Cu1 N1 N2 C2 169(2) . .
C1 N1 N2 Cu2 179(2) . .
Cu1 N1 N2 Cu2 -10(3) . .
N2 C2 N3 C1 -3(4) . .
N2 C2 N3 C10 -177(3) . .
N1 C1 N3 C2 2(3) . .
N1 C1 N3 C10 175(3) . .
C7 C10 N3 C2 -168(4) . .
C3 C10 N3 C2 15(4) . .
C7 C10 N3 C1 20(5) . .
C3 C10 N3 C1 -157(3) . .
N6 C9 N4 N5 -1(4) . .
N6 C9 N4 Cu2 -179(2) . 1_655
N6 C8 N5 N4 2(4) . .
N6 C8 N5 Cu1 -178(2) . 4_666
C9 N4 N5 C8 -1(4) . .
Cu2 N4 N5 C8 177(2) 1_655 .
C9 N4 N5 Cu1 180(2) . 4_666
Cu2 N4 N5 Cu1 -2(3) 1_655 4_666
N5 C8 N6 C9 -3(3) . .
N5 C8 N6 C5 171(3) . .
N4 C9 N6 C8 2(3) . .
N4 C9 N6 C5 -172(3) . .
C4 C5 N6 C8 -12(4) . .
C6 C5 N6 C8 177(3) . .
C4 C5 N6 C9 161(3) . .
C6 C5 N6 C9 -11(5) . .
O2 Si1 O1 W1 -180(2) . .
O4 Si1 O1 W1 59(3) . .
O3 Si1 O1 W1 -58(3) . .
O2 Si1 O1 W3 -59(3) . .
O4 Si1 O1 W3 179.7(18) . .
O3 Si1 O1 W3 63(2) . .
O2 Si1 O1 W5 59(3) . .
O4 Si1 O1 W5 -63(3) . .
O3 Si1 O1 W5 -179.3(19) . .
O1 Si1 O3 W6 57(3) . .
O2 Si1 O3 W6 -178(2) . .
O4 Si1 O3 W6 -62(3) . .
O1 Si1 O4 W2 -56(2) . .
O2 Si1 O4 W2 178(2) . .
O3 Si1 O4 W2 61(2) . .
O1 Si1 O4 W4 59(2) . .
O2 Si1 O4 W4 -67(2) . .
O3 Si1 O4 W4 177.2(18) . .
O8 W4 O6 W2 156(2) . .
O7 W4 O6 W2 -100(3) . .
O19 W4 O6 W2 -22(5) 3_666 .
O5 W4 O6 W2 55(3) . .
O4 W4 O6 W2 -4(2) . .
O12 W5 O7 W4 151(3) . .
O10 W5 O7 W4 51(3) . .
O9 W5 O7 W4 -109(3) . .
O11 W5 O7 W4 -33(5) . .
O1 W5 O7 W4 -44(3) . .
O8 W4 O7 W5 -152(3) . .
O6 W4 O7 W5 108(3) . .
O19 W4 O7 W5 -51(3) 3_666 .
O5 W4 O7 W5 29(5) . .
O4 W4 O7 W5 45(3) . .
O16 W1 O9 W5 156(2) . .
O18 W1 O9 W5 -105(2) . .
O17 W1 O9 W5 -23(4) . .
O13 W1 O9 W5 54(2) . .
O1 W1 O9 W5 -9(2) . .
O12 W5 O9 W1 -155(2) . .
O7 W5 O9 W1 103(2) . .
O10 W5 O9 W1 28(5) . .
O11 W5 O9 W1 -55(2) . .
O1 W5 O9 W1 9.1(19) . .
O12 W5 O10 W6 -157(2) . 3_666
O7 W5 O10 W6 -54(3) . 3_666
O9 W5 O10 W6 20(5) . 3_666
O11 W5 O10 W6 103(3) . 3_666
O1 W5 O10 W6 37(3) . 3_666
O14 W3 O11 W5 -158(2) . .
O5 W3 O11 W5 23(5) 3_666 .
O15 W3 O11 W5 102(2) . .
O13 W3 O11 W5 -56(2) . .
O1 W3 O11 W5 6(2) . .
O14 W3 O13 W1 156(2) . .
O5 W3 O13 W1 -104(2) 3_666 .
O15 W3 O13 W1 -21(4) . .
O11 W3 O13 W1 55(2) . .
O1 W3 O13 W1 -9(2) . .
O16 W1 O13 W3 -157(2) . .
O18 W1 O13 W3 28(4) . .
O17 W1 O13 W3 104(2) . .
O9 W1 O13 W3 -54(2) . .
O1 W1 O13 W3 9(2) . .
O14 W3 O15 W2 152(2) . 3_666
O5 W3 O15 W2 52(3) 3_666 3_666
O13 W3 O15 W2 -31(5) . 3_666
O11 W3 O15 W2 -108(3) . 3_666
O1 W3 O15 W2 -42(3) . 3_666
O16 W1 O17 W6 153(2) . .
O18 W1 O17 W6 53(2) . .
O9 W1 O17 W6 -28(4) . .
O13 W1 O17 W6 -105(2) . .
O1 W1 O17 W6 -41(2) . .
O20 W6 O17 W1 -153(2) . .
O19 W6 O17 W1 106(2) . .
O21 W6 O17 W1 -53(2) . .
O10 W6 O17 W1 27(4) 3_666 .
O3 W6 O17 W1 43(2) . .
O16 W1 O18 W2 -155(2) . .
O17 W1 O18 W2 -56(2) . .
O9 W1 O18 W2 102(2) . .
O13 W1 O18 W2 20(4) . .
O1 W1 O18 W2 37(2) . .
O20 W6 O19 W4 158(2) . 3_666
O17 W6 O19 W4 -101(3) . 3_666
O21 W6 O19 W4 -21(5) . 3_666
O10 W6 O19 W4 57(3) 3_666 3_666
O3 W6 O19 W4 -3(2) . 3_666
O22 W2 O21 W6 -157(3) . .
O18 W2 O21 W6 -56(3) . .
O6 W2 O21 W6 22(5) . .
O15 W2 O21 W6 101(3) 3_666 .
O4 W2 O21 W6 40(3) . .
O20 W6 O21 W2 156(3) . .
O19 W6 O21 W2 -25(5) . .
O17 W6 O21 W2 55(3) . .
O10 W6 O21 W2 -103(3) 3_666 .
O3 W6 O21 W2 -41(3) . .
